data_2017432
loop_
_publ_author_name
'Goodreid, Jordan D.'
'Jennings, Michael C.'
'Tam, William'

_publ_section_title
;
 Asymmetric ruthenium-catalysed [2+2] cycloadditions between bicyclic
 alkenes and chiral aryl-substituted acetylenic acyl camphorsultam
 alkynes
;
_journal_coeditor_code GA3134
_journal_issue 12
_journal_name_full 'Acta Crystallographica Section C'
_journal_page_first o649
_journal_page_last o652
_journal_paper_doi 10.1107/S0108270109045284
_journal_volume 65
_journal_year 2009
_chemical_formula_iupac 'C24 H29 N O3 S2, 0.5C4 H8 O'
_chemical_formula_moiety 'C24 H29 N O3 S2, 0.5(C4 H8 O)'
_chemical_formula_sum 'C26 H33 N O3.5 S2'
_chemical_formula_weight 479.65
_chemical_melting_point 199
_chemical_name_systematic
;
(7<i>S</i>)-<i>N</i>-[4-(3-thienyl)tricyclo[4.2.1.0^2,5^]non-3-ene-3-
carbonyl]-2,10-camphorsultam tetrahydrofuran hemisolvate
;
_space_group_IT_number 154
_symmetry_cell_setting trigonal
_symmetry_space_group_name_Hall 'P 32 2"'
_symmetry_space_group_name_H-M 'P 32 2 1'
_atom_sites_solution_hydrogens geom
_atom_sites_solution_primary direct
_atom_sites_solution_secondary difmap
_audit_creation_method SHELXL-97
_cell_angle_alpha 90.00
_cell_angle_beta 90.00
_cell_angle_gamma 120.00
_cell_formula_units_Z 6
_cell_length_a 12.0797(17)
_cell_length_b 12.0797(17)
_cell_length_c 28.326(6)
_cell_measurement_reflns_used 19735
_cell_measurement_temperature 150(2)
_cell_measurement_theta_max 27.48
_cell_measurement_theta_min 2.04
_cell_volume 3579.5(10)
_computing_cell_refinement 'DENZO--SMN (Otwinowski & Minor, 1997)'
_computing_data_collection 'COLLECT (Nonius, 1997)'
_computing_data_reduction 'DENZO--SMN (Otwinowski & Minor, 1997)'
_computing_molecular_graphics 'SHELXTL/PC (Sheldrick, 2008)'
_computing_publication_material 'SHELXTL/PC (Sheldrick, 2008)'
_computing_structure_refinement 'SHELXL97 (Sheldrick, 2008)'
_computing_structure_solution 'SHELXS97 (Sheldrick, 2008)'
_diffrn_ambient_temperature 150(2)
_diffrn_measured_fraction_theta_full 0.998
_diffrn_measured_fraction_theta_max 0.998
_diffrn_measurement_device_type 'Nonius KappaCCD'
_diffrn_measurement_method '\f scans, and \w scans with \k offsets'
_diffrn_radiation_monochromator graphite
_diffrn_radiation_source 'fine-focus sealed tube'
_diffrn_radiation_type MoK\a
_diffrn_radiation_wavelength 0.71073
_diffrn_reflns_av_R_equivalents 0.0405
_diffrn_reflns_av_sigmaI/netI 0.0575
_diffrn_reflns_limit_h_max 14
_diffrn_reflns_limit_h_min -14
_diffrn_reflns_limit_k_max 11
_diffrn_reflns_limit_k_min -11
_diffrn_reflns_limit_l_max 33
_diffrn_reflns_limit_l_min -33
_diffrn_reflns_number 8354
_diffrn_reflns_theta_full 25.02
_diffrn_reflns_theta_max 25.02
_diffrn_reflns_theta_min 2.91
_exptl_absorpt_coefficient_mu 0.254
_exptl_absorpt_correction_T_max 0.9629
_exptl_absorpt_correction_T_min 0.9163
_exptl_absorpt_correction_type multi-scan
_exptl_absorpt_process_details '(DENZO--SMN; Otwinowski & Minor, 1997)'
_exptl_crystal_colour colourless
_exptl_crystal_density_diffrn 1.335
_exptl_crystal_density_method 'not measured'
_exptl_crystal_description plate
_exptl_crystal_F_000 1536
_exptl_crystal_size_max 0.35
_exptl_crystal_size_mid 0.22
_exptl_crystal_size_min 0.15
_refine_diff_density_max 0.190
_refine_diff_density_min -0.313
_refine_ls_abs_structure_details 'Flack (1983), 1788 Friedel pairs'
_refine_ls_abs_structure_Flack -0.03(7)
_refine_ls_extinction_method none
_refine_ls_goodness_of_fit_ref 1.012
_refine_ls_hydrogen_treatment constr
_refine_ls_matrix_type full
_refine_ls_number_parameters 318
_refine_ls_number_reflns 4207
_refine_ls_number_restraints 4
_refine_ls_restrained_S_all 1.012
_refine_ls_R_factor_all 0.0595
_refine_ls_R_factor_gt 0.0378
_refine_ls_shift/su_max 0.000
_refine_ls_shift/su_mean 0.000
_refine_ls_structure_factor_coef Fsqd
_refine_ls_weighting_details 'calc w=1/[\s\^2\^(Fo\^2\^)+(0.0432P)\^2\^] where P=(Fo\^2\^+2Fc\^2\^)/3'
_refine_ls_weighting_scheme calc
_refine_ls_wR_factor_gt 0.0767
_refine_ls_wR_factor_ref 0.0841
_reflns_number_gt 3310
_reflns_number_total 4207
_reflns_threshold_expression I>2\s(I)
_cod_data_source_file ga3134.cif
_cod_data_source_block VI
_cod_original_formula_sum 'C26 H33 N O3.50 S2'
_cod_database_code 2017432
_cod_database_fobs_code 2017432

loop_
_symmetry_equiv_pos_as_xyz
'x, y, z'
'-y, x-y, z+2/3'
'-x+y, -x, z+1/3'
'y, x, -z'
'x-y, -y, -z+1/3'
'-x, -x+y, -z+2/3'

loop_
_atom_site_type_symbol
_atom_site_label
_atom_site_fract_x
_atom_site_fract_y
_atom_site_fract_z
_atom_site_U_iso_or_equiv
_atom_site_adp_type
_atom_site_calc_flag
_atom_site_refinement_flags
_atom_site_occupancy
_atom_site_disorder_assembly
_atom_site_disorder_group
O O1 0.60309(17) 0.69194(15) 0.12342(5) 0.0322(5) Uani d . 1 . .
S S1 0.62469(6) 0.60943(6) 0.15376(2) 0.02461(16) Uani d . 1 . .
N N1 0.52685(17) 0.57178(19) 0.20119(6) 0.0208(5) Uani d . 1 . .
C C1 0.5534(2) 0.4517(2) 0.13028(8) 0.0260(6) Uani d . 1 . .
H H1A 0.5087 0.4462 0.1003 0.031 Uiso calc R 1 . .
H H1B 0.6198 0.4283 0.1239 0.031 Uiso calc R 1 . .
O O2 0.75321(16) 0.65168(16) 0.16832(6) 0.0321(4) Uani d . 1 . .
S S2 0.33154(8) 0.91996(7) 0.31771(2) 0.0390(2) Uani d . 1 . .
C C2 0.4595(2) 0.3623(2) 0.16665(8) 0.0221(6) Uani d . 1 . .
O O3 0.39805(16) 0.62130(17) 0.24296(6) 0.0281(4) Uani d . 1 . .
C C3 0.3339(3) 0.2492(3) 0.14789(9) 0.0357(7) Uani d . 1 . .
H H3A 0.3505 0.1991 0.1241 0.043 Uiso calc R 1 . .
H H3B 0.2779 0.2786 0.1339 0.043 Uiso calc R 1 . .
C C4 0.2753(3) 0.1710(3) 0.19347(10) 0.0436(8) Uani d . 1 . .
H H4A 0.1946 0.1690 0.2017 0.052 Uiso calc R 1 . .
H H4B 0.2578 0.0822 0.1897 0.052 Uiso calc R 1 . .
C C5 0.3773(3) 0.2418(2) 0.23128(9) 0.0345(7) Uani d . 1 . .
H H5A 0.3715 0.1878 0.2590 0.041 Uiso calc R 1 . .
C C6 0.5030(3) 0.2946(2) 0.20299(9) 0.0282(6) Uani d . 1 . .
C C7 0.3740(3) 0.3634(2) 0.24425(9) 0.0334(7) Uani d . 1 . .
H H7A 0.4341 0.4104 0.2703 0.040 Uiso calc R 1 . .
H H7B 0.2869 0.3436 0.2534 0.040 Uiso calc R 1 . .
C C8 0.4166(2) 0.4394(2) 0.19764(8) 0.0236(6) Uani d . 1 . .
H H8A 0.3424 0.4407 0.1826 0.028 Uiso calc R 1 . .
C C9 0.6237(3) 0.3820(3) 0.23148(9) 0.0376(8) Uani d . 1 . .
H H9A 0.6310 0.3341 0.2581 0.056 Uiso calc R 1 . .
H H9B 0.6182 0.4552 0.2435 0.056 Uiso calc R 1 . .
H H9C 0.6990 0.4125 0.2111 0.056 Uiso calc R 1 . .
C C10 0.5244(3) 0.1911(3) 0.18097(9) 0.0387(8) Uani d . 1 . .
H H10A 0.5978 0.2308 0.1595 0.058 Uiso calc R 1 . .
H H10B 0.4480 0.1308 0.1633 0.058 Uiso calc R 1 . .
H H10C 0.5412 0.1453 0.2060 0.058 Uiso calc R 1 . .
C C11 0.5041(2) 0.6601(2) 0.22510(8) 0.0215(6) Uani d . 1 . .
C C12 0.6077(2) 0.7928(2) 0.23004(8) 0.0234(6) Uani d . 1 . .
C C13 0.6085(2) 0.8955(2) 0.25049(8) 0.0231(6) Uani d . 1 . .
C C14 0.7498(2) 0.9844(2) 0.24120(8) 0.0237(6) Uani d . 1 . .
H H14A 0.7692 1.0548 0.2183 0.028 Uiso calc R 1 . .
C C15 0.8422(2) 1.0227(2) 0.28271(8) 0.0234(6) Uani d . 1 . .
H H15A 0.8345 1.0793 0.3066 0.028 Uiso calc R 1 . .
C C16 0.9761(2) 1.0750(2) 0.26124(9) 0.0267(6) Uani d . 1 . .
H H16A 1.0433 1.1187 0.2854 0.032 Uiso calc R 1 . .
H H16B 0.9906 1.1355 0.2352 0.032 Uiso calc R 1 . .
C C17 0.9743(2) 0.9525(3) 0.24244(9) 0.0287(7) Uani d . 1 . .
H H17A 0.9913 0.9586 0.2081 0.034 Uiso calc R 1 . .
H H17B 1.0384 0.9383 0.2590 0.034 Uiso calc R 1 . .
C C18 0.8373(2) 0.8452(2) 0.25365(8) 0.0240(6) Uani d . 1 . .
H H18A 0.8250 0.7570 0.2537 0.029 Uiso calc R 1 . .
C C19 0.7505(2) 0.8655(2) 0.21943(8) 0.0221(6) Uani d . 1 . .
H H19A 0.7743 0.8727 0.1853 0.027 Uiso calc R 1 . .
C C20 0.8139(3) 0.8906(2) 0.30137(8) 0.0259(6) Uani d . 1 . .
H H20A 0.8749 0.8971 0.3261 0.031 Uiso calc R 1 . .
H H20B 0.7249 0.8374 0.3127 0.031 Uiso calc R 1 . .
C C21 0.5224(2) 0.9252(2) 0.27616(8) 0.0238(6) Uani d . 1 . .
C C22 0.3957(3) 0.8448(3) 0.28677(8) 0.0304(7) Uani d . 1 . .
H H22A 0.3493 0.7573 0.2779 0.036 Uiso calc R 1 . .
C C23 0.4727(3) 1.0620(3) 0.31785(8) 0.0291(6) Uani d . 1 . .
H H23A 0.4850 1.1383 0.3323 0.035 Uiso calc R 1 . .
C C24 0.5655(3) 1.0508(3) 0.29432(9) 0.0309(7) Uani d . 1 . .
H H24A 0.6503 1.1197 0.2904 0.037 Uiso calc R 1 . .
O O31 0.4857(5) 0.3920(5) 0.01939(16) 0.0602(14) Uani d PD 0.50 A -1
C C32 0.3989(9) 0.4359(10) 0.0075(6) 0.096(6) Uani d PD 0.50 A -1
H H32A 0.3277 0.4022 0.0305 0.115 Uiso calc PR 0.50 A -1
H H32B 0.3625 0.4046 -0.0243 0.115 Uiso calc PR 0.50 A -1
C C33 0.4687(16) 0.5782(14) 0.0082(8) 0.084(7) Uani d PD 0.50 A -1
H H33A 0.4517 0.6108 0.0378 0.101 Uiso calc PR 0.50 A -1
H H33B 0.4443 0.6127 -0.0190 0.101 Uiso calc PR 0.50 A -1
C C34 0.6067(13) 0.6130(13) 0.0051(13) 0.051(4) Uani d PD 0.50 A -1
H H34A 0.6497 0.6712 -0.0218 0.061 Uiso calc PR 0.50 A -1
H H34B 0.6530 0.6546 0.0346 0.061 Uiso calc PR 0.50 A -1
C C35 0.6007(13) 0.4869(16) -0.0020(6) 0.054(4) Uani d PD 0.50 A -1
H H35A 0.6006 0.4691 -0.0362 0.065 Uiso calc PR 0.50 A -1
H H35B 0.6755 0.4880 0.0128 0.065 Uiso calc PR 0.50 A -1

loop_
_atom_site_aniso_label
_atom_site_aniso_U_11
_atom_site_aniso_U_22
_atom_site_aniso_U_33
_atom_site_aniso_U_12
_atom_site_aniso_U_13
_atom_site_aniso_U_23
O1 0.0450(12) 0.0249(11) 0.0283(9) 0.0187(10) 0.0033(8) 0.0076(8)
S1 0.0238(4) 0.0212(4) 0.0264(3) 0.0094(3) 0.0036(3) -0.0015(3)
N1 0.0170(11) 0.0187(12) 0.0228(10) 0.0060(10) 0.0044(8) -0.0026(9)
C1 0.0289(16) 0.0247(14) 0.0252(14) 0.0141(13) -0.0006(12) -0.0050(11)
O2 0.0179(10) 0.0315(11) 0.0447(10) 0.0107(8) 0.0006(8) -0.0082(9)
S2 0.0400(5) 0.0405(5) 0.0433(4) 0.0252(4) 0.0084(4) -0.0032(4)
C2 0.0196(14) 0.0179(13) 0.0256(13) 0.0070(12) 0.0041(11) -0.0012(11)
O3 0.0198(10) 0.0269(11) 0.0351(11) 0.0099(9) 0.0052(9) -0.0035(9)
C3 0.0295(17) 0.0261(17) 0.0422(17) 0.0069(14) 0.0008(14) -0.0128(14)
C4 0.0345(19) 0.0233(17) 0.0572(19) 0.0027(15) 0.0126(16) -0.0094(15)
C5 0.0431(19) 0.0220(16) 0.0334(15) 0.0125(14) 0.0099(14) 0.0021(13)
C6 0.0339(17) 0.0228(15) 0.0303(14) 0.0161(14) 0.0042(13) 0.0016(12)
C7 0.0351(18) 0.0240(16) 0.0334(16) 0.0090(14) 0.0119(14) -0.0001(13)
C8 0.0182(14) 0.0174(15) 0.0279(14) 0.0035(12) -0.0001(11) -0.0046(11)
C9 0.0433(19) 0.0416(19) 0.0338(16) 0.0256(16) -0.0045(15) 0.0029(14)
C10 0.049(2) 0.0316(17) 0.0431(17) 0.0258(16) 0.0092(15) 0.0035(14)
C11 0.0248(15) 0.0228(15) 0.0207(13) 0.0148(12) -0.0042(11) -0.0044(11)
C12 0.0259(16) 0.0220(15) 0.0240(13) 0.0134(13) -0.0002(12) -0.0012(12)
C13 0.0222(15) 0.0277(16) 0.0209(13) 0.0137(13) -0.0036(11) -0.0017(12)
C14 0.0268(16) 0.0201(15) 0.0244(14) 0.0119(13) -0.0004(12) 0.0020(11)
C15 0.0250(15) 0.0186(14) 0.0242(13) 0.0092(12) -0.0013(11) -0.0029(11)
C16 0.0229(16) 0.0211(15) 0.0317(14) 0.0077(13) -0.0016(12) -0.0009(12)
C17 0.0216(15) 0.0295(17) 0.0343(15) 0.0124(13) -0.0008(13) -0.0027(13)
C18 0.0230(15) 0.0201(14) 0.0280(14) 0.0101(12) 0.0021(11) 0.0026(11)
C19 0.0232(15) 0.0206(13) 0.0212(13) 0.0099(13) -0.0012(11) -0.0028(11)
C20 0.0263(16) 0.0254(15) 0.0248(13) 0.0120(13) -0.0034(12) 0.0000(12)
C21 0.0239(16) 0.0265(16) 0.0251(13) 0.0157(13) -0.0013(11) -0.0006(12)
C22 0.0316(17) 0.0285(16) 0.0348(15) 0.0178(14) 0.0046(13) -0.0058(13)
C23 0.0392(17) 0.0277(16) 0.0294(15) 0.0235(14) -0.0038(13) -0.0065(12)
C24 0.0328(16) 0.0275(17) 0.0355(15) 0.0173(14) -0.0033(13) -0.0037(13)
O31 0.061(4) 0.053(3) 0.048(3) 0.014(3) -0.001(3) 0.007(3)
C32 0.051(6) 0.158(14) 0.066(11) 0.043(7) -0.008(5) 0.040(11)
C33 0.076(11) 0.163(17) 0.062(10) 0.096(12) 0.012(8) 0.025(9)
C34 0.074(9) 0.051(7) 0.028(12) 0.032(3) 0.010(6) -0.006(5)
C35 0.045(6) 0.080(10) 0.027(5) 0.022(6) 0.018(5) -0.005(6)

loop_
_atom_type_symbol
_atom_type_description
_atom_type_scat_dispersion_real
_atom_type_scat_dispersion_imag
_atom_type_scat_source
C C 0.0033 0.0016 'International Tables Vol C Tables 4.2.6.8 and 6.1.1.4'
H H 0.0000 0.0000 'International Tables Vol C Tables 4.2.6.8 and 6.1.1.4'
N N 0.0061 0.0033 'International Tables Vol C Tables 4.2.6.8 and 6.1.1.4'
O O 0.0106 0.0060 'International Tables Vol C Tables 4.2.6.8 and 6.1.1.4'
S S 0.1246 0.1234 'International Tables Vol C Tables 4.2.6.8 and 6.1.1.4'

loop_
_geom_angle_atom_site_label_1
_geom_angle_atom_site_label_2
_geom_angle_atom_site_label_3
_geom_angle_site_symmetry_1
_geom_angle_site_symmetry_3
_geom_angle
_geom_angle_publ_flag
O2 S1 O1 . . 117.80(11) ?
O2 S1 N1 . . 110.72(10) ?
O1 S1 N1 . . 108.45(10) ?
O2 S1 C1 . . 110.29(11) ?
O1 S1 C1 . . 111.15(11) ?
N1 S1 C1 . . 96.30(11) ?
C11 N1 C8 . . 116.10(18) ?
C11 N1 S1 . . 123.68(16) ?
C8 N1 S1 . . 111.38(14) ?
C2 C1 S1 . . 107.33(16) ?
C2 C1 H1A . . 110.2 ?
S1 C1 H1A . . 110.2 ?
C2 C1 H1B . . 110.2 ?
S1 C1 H1B . . 110.2 ?
H1A C1 H1B . . 108.5 ?
C22 S2 C23 . . 92.56(14) ?
C1 C2 C3 . . 116.88(19) ?
C1 C2 C8 . . 108.33(19) ?
C3 C2 C8 . . 104.6(2) ?
C1 C2 C6 . . 119.6(2) ?
C3 C2 C6 . . 101.7(2) ?
C8 C2 C6 . . 104.09(19) ?
C2 C3 C4 . . 101.6(2) ?
C2 C3 H3A . . 111.5 ?
C4 C3 H3A . . 111.5 ?
C2 C3 H3B . . 111.5 ?
C4 C3 H3B . . 111.5 ?
H3A C3 H3B . . 109.3 ?
C5 C4 C3 . . 104.4(2) ?
C5 C4 H4A . . 110.9 ?
C3 C4 H4A . . 110.9 ?
C5 C4 H4B . . 110.9 ?
C3 C4 H4B . . 110.9 ?
H4A C4 H4B . . 108.9 ?
C4 C5 C7 . . 107.7(2) ?
C4 C5 C6 . . 102.6(2) ?
C7 C5 C6 . . 102.7(2) ?
C4 C5 H5A . . 114.2 ?
C7 C5 H5A . . 114.2 ?
C6 C5 H5A . . 114.2 ?
C10 C6 C9 . . 106.6(2) ?
C10 C6 C5 . . 114.0(2) ?
C9 C6 C5 . . 114.3(2) ?
C10 C6 C2 . . 113.5(2) ?
C9 C6 C2 . . 116.1(2) ?
C5 C6 C2 . . 92.3(2) ?
C5 C7 C8 . . 101.8(2) ?
C5 C7 H7A . . 111.4 ?
C8 C7 H7A . . 111.4 ?
C5 C7 H7B . . 111.4 ?
C8 C7 H7B . . 111.4 ?
H7A C7 H7B . . 109.3 ?
N1 C8 C7 . . 115.79(19) ?
N1 C8 C2 . . 107.22(18) ?
C7 C8 C2 . . 103.9(2) ?
N1 C8 H8A . . 109.9 ?
C7 C8 H8A . . 109.9 ?
C2 C8 H8A . . 109.9 ?
C6 C9 H9A . . 109.5 ?
C6 C9 H9B . . 109.5 ?
H9A C9 H9B . . 109.5 ?
C6 C9 H9C . . 109.5 ?
H9A C9 H9C . . 109.5 ?
H9B C9 H9C . . 109.5 ?
C6 C10 H10A . . 109.5 ?
C6 C10 H10B . . 109.5 ?
H10A C10 H10B . . 109.5 ?
C6 C10 H10C . . 109.5 ?
H10A C10 H10C . . 109.5 ?
H10B C10 H10C . . 109.5 ?
O3 C11 N1 . . 118.1(2) ?
O3 C11 C12 . . 122.3(2) ?
N1 C11 C12 . . 119.5(2) ?
C13 C12 C11 . . 130.4(2) ?
C13 C12 C19 . . 93.9(2) ?
C11 C12 C19 . . 135.5(2) ?
C12 C13 C21 . . 139.1(3) ?
C12 C13 C14 . . 93.7(2) ?
C21 C13 C14 . . 127.0(2) ?
C13 C14 C15 . . 118.3(2) ?
C13 C14 C19 . . 86.51(19) ?
C15 C14 C19 . . 104.01(19) ?
C13 C14 H14A . . 114.7 ?
C15 C14 H14A . . 114.7 ?
C19 C14 H14A . . 114.7 ?
C14 C15 C16 . . 106.25(19) ?
C14 C15 C20 . . 101.5(2) ?
C16 C15 C20 . . 101.7(2) ?
C14 C15 H15A . . 115.2 ?
C16 C15 H15A . . 115.2 ?
C20 C15 H15A . . 115.2 ?
C15 C16 C17 . . 103.43(19) ?
C15 C16 H16A . . 111.1 ?
C17 C16 H16A . . 111.1 ?
C15 C16 H16B . . 111.1 ?
C17 C16 H16B . . 111.1 ?
H16A C16 H16B . . 109.0 ?
C18 C17 C16 . . 103.1(2) ?
C18 C17 H17A . . 111.2 ?
C16 C17 H17A . . 111.2 ?
C18 C17 H17B . . 111.2 ?
C16 C17 H17B . . 111.2 ?
H17A C17 H17B . . 109.1 ?
C19 C18 C20 . . 103.7(2) ?
C19 C18 C17 . . 105.5(2) ?
C20 C18 C17 . . 101.2(2) ?
C19 C18 H18A . . 115.0 ?
C20 C18 H18A . . 115.0 ?
C17 C18 H18A . . 115.0 ?
C12 C19 C18 . . 116.75(19) ?
C12 C19 C14 . . 85.83(18) ?
C18 C19 C14 . . 102.42(18) ?
C12 C19 H19A . . 115.7 ?
C18 C19 H19A . . 115.7 ?
C14 C19 H19A . . 115.7 ?
C18 C20 C15 . . 94.70(18) ?
C18 C20 H20A . . 112.8 ?
C15 C20 H20A . . 112.8 ?
C18 C20 H20B . . 112.8 ?
C15 C20 H20B . . 112.8 ?
H20A C20 H20B . . 110.2 ?
C22 C21 C24 . . 110.9(2) ?
C22 C21 C13 . . 128.0(2) ?
C24 C21 C13 . . 121.1(2) ?
C21 C22 S2 . . 112.2(2) ?
C21 C22 H22A . . 123.9 ?
S2 C22 H22A . . 123.9 ?
C24 C23 S2 . . 110.8(2) ?
C24 C23 H23A . . 124.6 ?
S2 C23 H23A . . 124.6 ?
C23 C24 C21 . . 113.5(3) ?
C23 C24 H24A . . 123.3 ?
C21 C24 H24A . . 123.3 ?
C35 O31 C32 . . 101.7(10) ?
O31 C32 C33 . . 109.1(10) ?
O31 C32 H32A . . 109.9 ?
C33 C32 H32A . . 109.9 ?
O31 C32 H32B . . 109.9 ?
C33 C32 H32B . . 109.9 ?
H32A C32 H32B . . 108.3 ?
C32 C33 C34 . . 103.4(9) ?
C32 C33 H33A . . 111.1 ?
C34 C33 H33A . . 111.1 ?
C32 C33 H33B . . 111.1 ?
C34 C33 H33B . . 111.1 ?
H33A C33 H33B . . 109.1 ?
C35 C34 C33 . . 103.8(6) ?
C35 C34 H34A . . 111.0 ?
C33 C34 H34A . . 111.0 ?
C35 C34 H34B . . 111.0 ?
C33 C34 H34B . . 111.0 ?
H34A C34 H34B . . 109.0 ?
O31 C35 C34 . . 107.0(9) ?
O31 C35 H35A . . 110.3 ?
C34 C35 H35A . . 110.3 ?
O31 C35 H35B . . 110.3 ?
C34 C35 H35B . . 110.3 ?
H35A C35 H35B . . 108.6 ?

loop_
_geom_bond_atom_site_label_1
_geom_bond_atom_site_label_2
_geom_bond_site_symmetry_2
_geom_bond_distance
_geom_bond_publ_flag
O1 S1 . 1.4354(17) ?
S1 O2 . 1.4313(18) ?
S1 N1 . 1.6944(18) ?
S1 C1 . 1.782(2) ?
N1 C11 . 1.402(3) ?
N1 C8 . 1.487(3) ?
C1 C2 . 1.513(3) ?
C1 H1A . 0.9900 ?
C1 H1B . 0.9900 ?
S2 C22 . 1.702(2) ?
S2 C23 . 1.710(3) ?
C2 C3 . 1.542(3) ?
C2 C8 . 1.546(3) ?
C2 C6 . 1.560(3) ?
O3 C11 . 1.232(3) ?
C3 C4 . 1.546(4) ?
C3 H3A . 0.9900 ?
C3 H3B . 0.9900 ?
C4 C5 . 1.531(4) ?
C4 H4A . 0.9900 ?
C4 H4B . 0.9900 ?
C5 C7 . 1.533(3) ?
C5 C6 . 1.545(4) ?
C5 H5A . 1.0000 ?
C6 C10 . 1.531(4) ?
C6 C9 . 1.534(3) ?
C7 C8 . 1.543(3) ?
C7 H7A . 0.9900 ?
C7 H7B . 0.9900 ?
C8 H8A . 1.0000 ?
C9 H9A . 0.9800 ?
C9 H9B . 0.9800 ?
C9 H9C . 0.9800 ?
C10 H10A . 0.9800 ?
C10 H10B . 0.9800 ?
C10 H10C . 0.9800 ?
C11 C12 . 1.466(4) ?
C12 C13 . 1.365(3) ?
C12 C19 . 1.524(3) ?
C13 C21 . 1.454(3) ?
C13 C14 . 1.517(3) ?
C14 C15 . 1.525(3) ?
C14 C19 . 1.567(3) ?
C14 H14A . 1.0000 ?
C15 C16 . 1.537(3) ?
C15 C20 . 1.548(3) ?
C15 H15A . 1.0000 ?
C16 C17 . 1.563(3) ?
C16 H16A . 0.9900 ?
C16 H16B . 0.9900 ?
C17 C18 . 1.541(3) ?
C17 H17A . 0.9900 ?
C17 H17B . 0.9900 ?
C18 C19 . 1.535(3) ?
C18 C20 . 1.537(3) ?
C18 H18A . 1.0000 ?
C19 H19A . 1.0000 ?
C20 H20A . 0.9900 ?
C20 H20B . 0.9900 ?
C21 C22 . 1.374(4) ?
C21 C24 . 1.431(3) ?
C22 H22A . 0.9500 ?
C23 C24 . 1.367(4) ?
C23 H23A . 0.9500 ?
C24 H24A . 0.9500 ?
O31 C35 . 1.422(12) ?
O31 C32 . 1.431(12) ?
C32 C33 . 1.489(14) ?
C32 H32A . 0.9900 ?
C32 H32B . 0.9900 ?
C33 C34 . 1.504(11) ?
C33 H33A . 0.9900 ?
C33 H33B . 0.9900 ?
C34 C35 . 1.502(12) ?
C34 H34A . 0.9900 ?
C34 H34B . 0.9900 ?
C35 H35A . 0.9900 ?
C35 H35B . 0.9900 ?

loop_
_geom_hbond_atom_site_label_D
_geom_hbond_atom_site_label_H
_geom_hbond_atom_site_label_A
_geom_hbond_site_symmetry_D
_geom_hbond_site_symmetry_A
_geom_hbond_distance_DH
_geom_hbond_distance_HA
_geom_hbond_distance_DA
_geom_hbond_angle_DHA
_geom_hbond_publ_flag
C8 H8A O2 1_555 5_565 1.0 2.59 3.516(3) 154 y
C1 H1B O3 1_555 5_665 0.99 2.45 3.422(3) 168 y
C14 H14A O1 1_555 5_675 1.00 2.66 3.500(3) 141 y
C1 H1A O31 1_555 1_555 0.99 2.36 3.235(14) 147 y

loop_
_geom_torsion_atom_site_label_1
_geom_torsion_atom_site_label_2
_geom_torsion_atom_site_label_3
_geom_torsion_atom_site_label_4
_geom_torsion_site_symmetry_1
_geom_torsion_site_symmetry_2
_geom_torsion_site_symmetry_3
_geom_torsion_site_symmetry_4
_geom_torsion
_geom_torsion_publ_flag
O2 S1 N1 C11 . . . . 88.8(2) ?
O1 S1 N1 C11 . . . . -41.9(2) ?
C1 S1 N1 C11 . . . . -156.72(19) ?
O2 S1 N1 C8 . . . . -125.26(16) ?
O1 S1 N1 C8 . . . . 104.06(17) ?
C1 S1 N1 C8 . . . . -10.75(18) ?
O2 S1 C1 C2 . . . . 106.05(18) ?
O1 S1 C1 C2 . . . . -121.40(18) ?
N1 S1 C1 C2 . . . . -8.80(19) ?
S1 C1 C2 C3 . . . . 142.6(2) ?
S1 C1 C2 C8 . . . . 24.9(2) ?
S1 C1 C2 C6 . . . . -94.0(2) ?
C1 C2 C3 C4 . . . . 171.7(2) ?
C8 C2 C3 C4 . . . . -68.6(2) ?
C6 C2 C3 C4 . . . . 39.5(2) ?
C2 C3 C4 C5 . . . . -4.3(3) ?
C3 C4 C5 C7 . . . . 75.2(3) ?
C3 C4 C5 C6 . . . . -32.7(3) ?
C4 C5 C6 C10 . . . . -62.5(3) ?
C7 C5 C6 C10 . . . . -174.1(2) ?
C4 C5 C6 C9 . . . . 174.6(2) ?
C7 C5 C6 C9 . . . . 62.9(3) ?
C4 C5 C6 C2 . . . . 54.5(2) ?
C7 C5 C6 C2 . . . . -57.1(2) ?
C1 C2 C6 C10 . . . . -70.6(3) ?
C3 C2 C6 C10 . . . . 59.8(3) ?
C8 C2 C6 C10 . . . . 168.3(2) ?
C1 C2 C6 C9 . . . . 53.4(3) ?
C3 C2 C6 C9 . . . . -176.2(2) ?
C8 C2 C6 C9 . . . . -67.7(3) ?
C1 C2 C6 C5 . . . . 171.9(2) ?
C3 C2 C6 C5 . . . . -57.6(2) ?
C8 C2 C6 C5 . . . . 50.8(2) ?
C4 C5 C7 C8 . . . . -65.1(3) ?
C6 C5 C7 C8 . . . . 42.8(3) ?
C11 N1 C8 C7 . . . . -69.3(3) ?
S1 N1 C8 C7 . . . . 141.92(19) ?
C11 N1 C8 C2 . . . . 175.32(19) ?
S1 N1 C8 C2 . . . . 26.6(2) ?
C5 C7 C8 N1 . . . . -126.1(2) ?
C5 C7 C8 C2 . . . . -8.8(3) ?
C1 C2 C8 N1 . . . . -32.7(3) ?
C3 C2 C8 N1 . . . . -158.00(19) ?
C6 C2 C8 N1 . . . . 95.7(2) ?
C1 C2 C8 C7 . . . . -155.7(2) ?
C3 C2 C8 C7 . . . . 78.9(2) ?
C6 C2 C8 C7 . . . . -27.4(3) ?
C8 N1 C11 O3 . . . . 3.1(3) ?
S1 N1 C11 O3 . . . . 147.63(18) ?
C8 N1 C11 C12 . . . . -179.8(2) ?
S1 N1 C11 C12 . . . . -35.3(3) ?
O3 C11 C12 C13 . . . . -4.7(4) ?
N1 C11 C12 C13 . . . . 178.4(2) ?
O3 C11 C12 C19 . . . . 169.1(2) ?
N1 C11 C12 C19 . . . . -7.9(4) ?
C11 C12 C13 C21 . . . . 2.5(5) ?
C19 C12 C13 C21 . . . . -173.2(3) ?
C11 C12 C13 C14 . . . . 177.7(3) ?
C19 C12 C13 C14 . . . . 2.10(19) ?
C12 C13 C14 C15 . . . . -106.1(2) ?
C21 C13 C14 C15 . . . . 70.0(3) ?
C12 C13 C14 C19 . . . . -2.04(19) ?
C21 C13 C14 C19 . . . . 174.1(2) ?
C13 C14 C15 C16 . . . . 162.6(2) ?
C19 C14 C15 C16 . . . . 69.0(2) ?
C13 C14 C15 C20 . . . . 56.6(3) ?
C19 C14 C15 C20 . . . . -37.0(2) ?
C14 C15 C16 C17 . . . . -72.8(2) ?
C20 C15 C16 C17 . . . . 33.0(2) ?
C15 C16 C17 C18 . . . . 2.2(2) ?
C16 C17 C18 C19 . . . . 70.7(2) ?
C16 C17 C18 C20 . . . . -37.0(2) ?
C13 C12 C19 C18 . . . . 99.8(2) ?
C11 C12 C19 C18 . . . . -75.4(3) ?
C13 C12 C19 C14 . . . . -2.04(19) ?
C11 C12 C19 C14 . . . . -177.3(3) ?
C20 C18 C19 C12 . . . . -60.2(3) ?
C17 C18 C19 C12 . . . . -166.12(19) ?
C20 C18 C19 C14 . . . . 31.4(2) ?
C17 C18 C19 C14 . . . . -74.5(2) ?
C13 C14 C19 C12 . . . . 1.83(17) ?
C15 C14 C19 C12 . . . . 120.17(19) ?
C13 C14 C19 C18 . . . . -114.66(19) ?
C15 C14 C19 C18 . . . . 3.7(2) ?
C19 C18 C20 C15 . . . . -53.0(2) ?
C17 C18 C20 C15 . . . . 56.2(2) ?
C14 C15 C20 C18 . . . . 54.6(2) ?
C16 C15 C20 C18 . . . . -54.9(2) ?
C12 C13 C21 C22 . . . . -2.8(5) ?
C14 C13 C21 C22 . . . . -176.9(2) ?
C12 C13 C21 C24 . . . . 176.8(3) ?
C14 C13 C21 C24 . . . . 2.8(4) ?
C24 C21 C22 S2 . . . . 0.1(3) ?
C13 C21 C22 S2 . . . . 179.8(2) ?
C23 S2 C22 C21 . . . . -0.3(2) ?
C22 S2 C23 C24 . . . . 0.5(2) ?
S2 C23 C24 C21 . . . . -0.5(3) ?
C22 C21 C24 C23 . . . . 0.3(3) ?
C13 C21 C24 C23 . . . . -179.4(2) ?
C35 O31 C32 C33 . . . . -35.6(13) ?
O31 C32 C33 C34 . . . . 18(2) ?
C32 C33 C34 C35 . . . . 6(3) ?
C32 O31 C35 C34 . . . . 38.8(19) ?
C33 C34 C35 O31 . . . . -28(3) ?
